data_4322842
loop_
_publ_author_name
'Emiko Arai'
'Hideki Fujiwara'
'Hayao Kobayashi'
'Akiko Kobayashi'
'Kazuo Takimiya'
'Tetsuo Otsubo'
'Fumio Ogura'

_publ_contact_author
;
Prof. Hayao Kobayashi
Institute for Molecular Science
Myodaiji, Okazaki 444-8585 Japan
;
_publ_contact_author_email hayao@ims.ac.jp
_publ_contact_author_fax 81-564-54-2254
_publ_contact_author_phone 81-564-55-7410
_publ_section_title
;
 Novel Stable Metallic Salts Based on a Donor Molecule Containing
 peri-Ditellurium Bridges, TMTTeN
;
_journal_name_full 'Inorganic Chemistry'
_journal_page_first 2850
_journal_page_last 2851
_journal_paper_doi 10.1021/ic9802247
_journal_volume 37
_journal_year 1998
_chemical_formula_sum 'C3.75 H3 Au0.12 N0.25 Te'
_chemical_formula_weight 202.80
_space_group_IT_number 138
_symmetry_cell_setting tetragonal
_symmetry_Int_Tables_number 138
_symmetry_space_group_name_Hall '-P 4ac 2ac'
_symmetry_space_group_name_H-M 'P 42/n c m :2'
_audit_creation_date 'Thu Mar 19 12:59:01 1998'
_audit_creation_method 'from TEXRAY.INF file'
_cell_angle_alpha 90
_cell_angle_beta 90
_cell_angle_gamma 90
_cell_formula_units_Z 16
_cell_length_a 18.322(1)
_cell_length_b 18.3220
_cell_length_c 5.350(3)
_cell_measurement_reflns_used 25
_cell_measurement_temperature 296.2
_cell_measurement_theta_max 15.0
_cell_measurement_theta_min 14.4
_cell_volume 1796.0(10)
_computing_cell_refinement 'Rigaku/AFC Diffractometer Control'
_computing_data_collection 'Rigaku/AFC Diffractometer Control'
_computing_data_reduction teXsan
_computing_publication_material teXsan
_computing_structure_refinement teXsan
_computing_structure_solution SHELXS86
_diffrn_ambient_temperature 296.2
_diffrn_measurement_device 'Rigaku AFC7R'
_diffrn_measurement_method \w-2\q
_diffrn_orient_matrix_UB_11 -0.04161
_diffrn_orient_matrix_UB_12 -0.03489
_diffrn_orient_matrix_UB_13 0.01884
_diffrn_orient_matrix_UB_21 -0.03531
_diffrn_orient_matrix_UB_22 0.04129
_diffrn_orient_matrix_UB_23 -0.01780
_diffrn_orient_matrix_UB_31 -0.00084
_diffrn_orient_matrix_UB_32 -0.00752
_diffrn_orient_matrix_UB_33 -0.18511
_diffrn_radiation_detector 'scintillation counter'
_diffrn_radiation_monochromator graphite
_diffrn_radiation_source 'Rigaku rotating anode'
_diffrn_radiation_type 'Mo K\a'
_diffrn_radiation_wavelength 0.7107
_diffrn_reflns_av_R_equivalents 0.00
_diffrn_reflns_av_sigmaI/netI 0.053
_diffrn_reflns_limit_h_max 25
_diffrn_reflns_limit_h_min 0
_diffrn_reflns_limit_k_max 18
_diffrn_reflns_limit_k_min 0
_diffrn_reflns_limit_l_max 0
_diffrn_reflns_limit_l_min -7
_diffrn_reflns_number 1586
_diffrn_reflns_reduction_process 'Lp corrections applied'
_diffrn_reflns_theta_max 30.00
_diffrn_reflns_theta_min 2.22
_diffrn_standards_decay_% 0.39
_diffrn_standards_interval_count 150
_diffrn_standards_number 3
_exptl_absorpt_coefficient_mu 10.340
_exptl_absorpt_correction_T_max 1.000
_exptl_absorpt_correction_T_min 0.918
_exptl_absorpt_correction_type '\y scans(North,Phillips & Mathews,1968)'
_exptl_crystal_colour black
_exptl_crystal_density_diffrn 3.000
_exptl_crystal_density_meas ?
_exptl_crystal_description stick
_exptl_crystal_F_000 1419.68
_exptl_crystal_size_max 0.300
_exptl_crystal_size_mid 0.070
_exptl_crystal_size_min 0.070
_refine_diff_density_max 3.23
_refine_diff_density_min -1.76
_refine_ls_extinction_method none
_refine_ls_goodness_of_fit_obs 4.841
_refine_ls_hydrogen_treatment noref
_refine_ls_matrix_type full
_refine_ls_number_constraints 3
_refine_ls_number_parameters 48
_refine_ls_number_reflns 947
_refine_ls_number_restraints 0
_refine_ls_R_factor_obs 0.0423
_refine_ls_shift/esd_max 0.0940
_refine_ls_shift/esd_mean 0.0200
_refine_ls_structure_factor_coef F
_refine_ls_weighting_details 'w = 1/[\s^2^(Fo) + 0.00000|Fo|^2^]'
_refine_ls_weighting_scheme calc
_refine_ls_wR_factor_obs 0.0439
_reflns_number_observed 947
_reflns_number_total 1586
_reflns_observed_criterion >3.0sigma(I)
_cod_data_source_file ic9802247_2.cif
_cod_data_source_block TMTTeN-Au(CN)2
_cod_depositor_comments
;
The following automatic conversions were performed:

'_exptl_crystal_density_meas' value 'not measured' was changed to '?'
- the value is perceived as not measured.

Automatic conversion script
Id: cif_fix_values 3008 2015-01-20 13:52:24Z robertas 

The following automatic conversions were performed:

'_refine_ls_weighting_scheme' value 'w = 1/[\s^2^(Fo) +
0.00000|Fo|^2^]' was changed to 'calc'. New tag
'_refine_ls_weighting_details' was created. The value of the new tag
was set to 'w = 1/[\s^2^(Fo) + 0.00000|Fo|^2^]'.

Automatic conversion script
Id: cif_fix_values 3143 2015-03-26 13:38:13Z robertas 
;
_cod_original_cell_volume 1795.9(9)
_cod_original_sg_symbol_H-M 'P 42/n c m '
_cod_original_formula_sum 'C3.75 H3 Au0.12 N0.25 Te '
_cod_database_code 4322842

loop_
_symmetry_equiv_pos_as_xyz
'   +x,   +y,   +z'
'1/2-x,   +y,1/2+z'
'   +x,1/2-y,1/2+z'
'1/2-x,1/2-y,   +z'
'   +y,   +x,   +z'
'1/2+y,   -x,1/2-z'
'   -y,1/2+x,1/2-z'
'1/2+y,1/2+x,   -z'
'   -x,   -y,   -z'
'1/2+x,   -y,1/2-z'
'   -x,1/2+y,1/2-z'
'1/2+x,1/2+y,   -z'
'   -y,   -x,   -z'
'1/2-y,   +x,1/2+z'
'   +y,1/2-x,1/2+z'
'1/2-y,1/2-x,   +z'

loop_
_atom_site_aniso_label
_atom_site_aniso_U_11
_atom_site_aniso_U_22
_atom_site_aniso_U_33
_atom_site_aniso_U_12
_atom_site_aniso_U_13
_atom_site_aniso_U_23
Te(1) 0.0421(4) 0.0338(3) 0.0416(3) 0.0135(3) 0.0047(4) -0.0008(4)
C(1) 0.025(4) 0.0250 0.036(7) 0.010(5) 0.0022 0.002(5)
C(2) 0.035(5) 0.029(5) 0.039(5) 0.009(4) 0.003(5) 0.009(5)
C(3) 0.037(5) 0.030(5) 0.045(6) 0.003(4) 0.000(5) -0.001(5)
C(4) 0.064(8) 0.050(7) 0.051(7) 0.013(6) -0.014(7) -0.011(7)

loop_
_atom_site_label
_atom_site_fract_x
_atom_site_fract_y
_atom_site_fract_z
_atom_site_U_iso_or_equiv
_atom_site_thermal_displace_type
_atom_site_calc_flag
_atom_site_calc_attached_atom
_atom_site_occupancy
_atom_site_refinement_flags
Au1 0.2500 0.7500 0.2500 0.120(5) Uiso d . 0.03 S
Au2 0.2500 0.7500 0.5000 0.137(5) Uiso d . 0.03 S
Au3 0.2500 0.2500 0.241(4) 0.108(6) Uiso d . 0.02 S
Au4 0.2500 0.2500 0.486(2) 0.107(3) Uiso d . 0.04 S
Te1 0.39783(4) 0.66782(4) 0.1916(1) 0.0392(2) Uani d . 1.00 .
C1 0.4725(4) 0.5275(4) 0.0000 0.029(2) Uani d . 0.50 S
C2 0.4800(5) 0.5872(5) 0.169(2) 0.035(3) Uani d . 1.00 .
C3 0.5382(5) 0.5926(5) 0.332(2) 0.037(3) Uani d . 1.00 .
C4 0.5424(6) 0.6562(6) 0.507(2) 0.055(4) Uani d . 1.00 .
H1 0.5855 0.6550 0.6130 0.0570 Uiso calc . 1.00 .
H2 0.5447 0.7024 0.4174 0.0570 Uiso calc . 1.00 .
H3 0.5010 0.6593 0.6170 0.0570 Uiso calc . 1.00 .

loop_
_atom_type_symbol
_atom_type_oxidation_number
_atom_type_number_in_cell
_atom_type_scat_dispersion_real
_atom_type_scat_dispersion_imag
_atom_type_scat_source
C 0 60 0.003 0.002
;International Tables for Crystallography
(1992, Vol. C, Tables 4.2.6.8 and 6.1.1.1)
;
H 0 48 0.000 0.000
;International Tables for Crystallography
(1992, Vol. C, Table 6.1.1.2)
;
Te 0 16 -0.531 1.675
;International Tables for Crystallography
(1992, Vol. C, Tables 4.2.6.8 and 6.1.1.1)
;
Au 0 1 -2.013 8.802
;International Tables for Crystallography
(1992, Vol. C, Tables 4.2.6.8 and 6.1.1.1)
;
N 0 4 0.006 0.003
;International Tables for Crystallography
(1992, Vol. C, Tables 4.2.6.8 and 6.1.1.1)
;

loop_
_geom_angle_atom_site_label_1
_geom_angle_atom_site_label_2
_geom_angle_atom_site_label_3
_geom_angle
_geom_angle_site_symmetry_1
_geom_angle_site_symmetry_2
_geom_angle_site_symmetry_3
_geom_angle_publ_flag
Au(2) Au(1) Au(2) 180.0 1_555 1_555 2_554 yes
Au(1) Au(2) Au(1) 180.0 1_555 1_555 2_555 yes
Au(3) Au(3) Au(3) 180.0 2_555 1_555 2_554 yes
Au(3) Au(3) Au(4) 0.0000(1) 2_555 1_555 1_555 yes
Au(3) Au(3) Au(4) 180.0 2_555 1_555 2_554 yes
Au(3) Au(3) Au(4) 180.0000(1) 2_554 1_555 1_555 yes
Au(3) Au(3) Au(4) 0.0 2_554 1_555 2_554 yes
Au(4) Au(3) Au(4) 180.0000(1) 1_555 1_555 2_554 yes
Au(3) Au(4) Au(3) 180.0000(1) 1_555 1_555 2_555 yes
Au(3) Au(4) Au(4) 180.0 1_555 1_555 2_555 yes
Au(3) Au(4) Au(4) 0.0000(1) 1_555 1_555 2_554 yes
Au(3) Au(4) Au(4) 0.0 2_555 1_555 2_555 yes
Au(3) Au(4) Au(4) 180.0 2_555 1_555 2_554 yes
Au(4) Au(4) Au(4) 180.0 2_555 1_555 2_554 yes
Te(1) Te(1) C(2) 87.8(3) 13_665 1_555 1_555 yes
C(1) C(1) C(2) 118.4(5) 5_645 1_555 1_545 yes
C(1) C(1) C(2) 118.4(5) 5_645 1_555 13_655 yes
C(2) C(1) C(2) 123(1) 1_545 1_555 13_655 yes
Te(1) C(2) C(1) 120.4(7) 1_555 1_555 1_565 yes
Te(1) C(2) C(3) 117.5(7) 1_555 1_555 1_555 yes
C(1) C(2) C(3) 122.0(8) 1_565 1_555 1_555 yes
C(2) C(3) C(3) 119.6(5) 1_555 1_555 5_555 yes
C(2) C(3) C(4) 119.4(8) 1_555 1_555 1_555 yes
C(3) C(3) C(4) 121.0(5) 5_555 1_555 1_555 yes
C(3) C(4) H(1) 112.9(9) 1_555 1_555 1_555 no
C(3) C(4) H(2) 111(1) 1_555 1_555 1_555 no
C(3) C(4) H(3) 112.8(10) 1_555 1_555 1_555 no
H(1) C(4) H(2) 105(1) 1_555 1_555 1_555 no
H(1) C(4) H(3) 106(1) 1_555 1_555 1_555 no
H(2) C(4) H(3) 106.5(10) 1_555 1_555 1_555 no

loop_
_geom_bond_atom_site_label_1
_geom_bond_atom_site_label_2
_geom_bond_distance
_geom_bond_site_symmetry_1
_geom_bond_site_symmetry_2
_geom_bond_publ_flag
Au(1) Au(2) 1.337 1_555 1_555 yes
Au(1) Au(2) 1.337 1_555 2_554 yes
Au(3) Au(3) 2.675 1_555 2_555 yes
Au(3) Au(3) 2.675 1_555 2_554 yes
Au(3) Au(4) 1.31(2) 1_555 1_555 yes
Au(3) Au(4) 1.37(2) 1_555 2_554 yes
Au(4) Au(4) 2.675 1_555 2_555 yes
Au(4) Au(4) 2.675 1_555 2_554 yes
Te(1) Te(1) 2.664(1) 1_555 13_665 yes
Te(1) C(2) 2.113(8) 1_555 1_555 yes
C(1) C(1) 1.42(2) 1_555 5_645 yes
C(1) C(2) 1.42(1) 1_555 1_545 yes
C(1) C(2) 1.42(1) 1_555 13_655 yes
C(2) C(3) 1.38(1) 1_555 1_555 yes
C(3) C(3) 1.41(2) 1_555 5_555 yes
C(3) C(4) 1.50(1) 1_555 1_555 yes

loop_
_geom_contact_atom_site_label_1
_geom_contact_atom_site_label_2
_geom_contact_distance
_geom_contact_site_symmetry_1
_geom_contact_site_symmetry_2
_geom_contact_publ_flag
Te(1) Te(1) 2.664(1) 1_555 13_665 ?
Au(1) Te(1) 3.1147(7) 1_555 1_555 ?
Au(1) Te(1) 3.1147(7) 1_555 4_565 ?
Au(1) Te(1) 3.1147(6) 1_555 6_465 ?
Au(1) Te(1) 3.1147(6) 1_555 7_655 ?
Au(2) Te(1) 3.2641(7) 1_555 2_555 ?
Au(2) Te(1) 3.2641(7) 1_555 3_565 ?
Au(2) Te(1) 3.2641(7) 1_555 6_465 ?
Au(2) Te(1) 3.2641(7) 1_555 7_655 ?
Au(2) Te(1) 3.5109(7) 1_555 1_555 ?
Au(2) Te(1) 3.5109(7) 1_555 4_565 ?
Au(2) Te(1) 3.5109(6) 1_555 8_456 ?
Au(2) Te(1) 3.5109(6) 1_555 13_666 ?
Te(1) C(1) 3.088(10) 1_555 1_565 ?
C(1) C(3) 2.84(1) 1_555 5_545 ?
C(1) C(3) 2.84(1) 1_555 9_655 ?
